data_4062565
loop_
_publ_author_name
'Naka, Akinobu'
'Ohnishi, Hidenobu'
'Miyahara, Ikuko'
'Hirotsu, Ken'
'Shiota, Yoshihito'
'Yoshizawa, Kazunari'
'Ishikawa, Mitsuo'

_publ_section_title
;
Silicon-carbon Unsaturated Compounds. 69. Reactions of Silenes Produced 
Thermally from Pivaloyl- and Adamantoyltris(trimethylsilyl)silane with 
Silyl-substituted Butadiynes and Enynes
;
_journal_issue 18
_journal_name_full Organometallics
_journal_page_first 4277
_journal_page_last 4287
_journal_paper_doi 10.1021/om034213j
_journal_volume 23
_journal_year 2004
_chemical_formula_moiety 'C36 H72 O Si6'
_chemical_formula_sum 'C36 H72 O Si6'
_chemical_formula_weight 689.48
_chemical_melting_point 435.6(5)
_space_group_IT_number 14
_symmetry_cell_setting monoclinic
_symmetry_space_group_name_Hall '-P 2yn'
_symmetry_space_group_name_H-M 'P 1 21/n 1'
_cell_angle_alpha 90
_cell_angle_beta 109.361(4)
_cell_angle_gamma 90
_cell_formula_units_Z 4
_cell_length_a 16.638(8)
_cell_length_b 10.989(5)
_cell_length_c 24.76(1)
_cell_measurement_temperature 293.1
_cell_volume 4270(3)
_exptl_crystal_density_diffrn 1.074
_cod_depositor_comments
;
The following automatic conversions were performed:

'_chemical_melting_point' value '162-163_C' was changed to '435.6(5)'
- it was converted from degrees Celsius(C) to Kelvins(K), the average
value was taken and precision was estimated.

Automatic conversion script
Id: cif_fix_values 1646 2011-03-28 12:23:43Z adriana 
;
_cod_original_sg_symbol_H-M 'P 21/n'
_cod_database_code 4062565

loop_
_symmetry_equiv_pos_as_xyz
x,y,z
1/2-x,1/2+y,1/2-z
-x,-y,-z
1/2+x,1/2-y,1/2+z

loop_
_atom_site_label
_atom_site_type_symbol
_atom_site_fract_x
_atom_site_fract_y
_atom_site_fract_z
_atom_site_U_iso_or_equiv
_atom_site_adp_type
_atom_site_occupancy
_atom_site_calc_flag
_atom_site_refinement_flags
_atom_site_disorder_assembly
_atom_site_disorder_group
Si(1) Si 0.47635(5) 0.08761(8) 0.31869(3) 0.0180(2) Uani 1.00 d . . .
Si(2) Si 0.38000(5) 0.14743(9) 0.36723(4) 0.0238(2) Uani 1.00 d . . .
Si(3) Si 0.40145(6) 0.11387(9) 0.21964(4) 0.0280(2) Uani 1.00 d . . .
Si(4) Si 0.50861(5) -0.21093(8) 0.34819(4) 0.0201(2) Uani 1.00 d . . .
Si(5) Si 0.86001(6) -0.23613(9) 0.44001(5) 0.0328(3) Uani 1.00 d . . .
Si(6) Si 0.70545(6) 0.15942(10) 0.31386(4) 0.0275(2) Uani 1.00 d . . .
O(1) O 0.5583(1) 0.1848(2) 0.33421(8) 0.0198(5) Uani 1.00 d . . .
C(1) C 0.6417(2) 0.1329(3) 0.3662(1) 0.0178(7) Uani 1.00 d . . .
C(2) C 0.6258(2) -0.0048(3) 0.3703(1) 0.0184(7) Uani 1.00 d . . .
C(3) C 0.5451(2) -0.0485(3) 0.3478(1) 0.0171(7) Uani 1.00 d . . .
C(4) C 0.6997(2) -0.0814(3) 0.3950(1) 0.0218(7) Uani 1.00 d . . .
C(5) C 0.7623(2) -0.1433(3) 0.4134(1) 0.0268(8) Uani 1.00 d . . .
C(6) C 0.2663(2) 0.1098(4) 0.3246(2) 0.039(1) Uani 1.00 d . . .
C(7) C 0.3868(2) 0.3169(3) 0.3765(2) 0.039(1) Uani 1.00 d . . .
C(8) C 0.4032(2) 0.0756(3) 0.4391(1) 0.0318(9) Uani 1.00 d . . .
C(9) C 0.3064(2) 0.0118(4) 0.1910(1) 0.0365(9) Uani 1.00 d . . .
C(10) C 0.3656(3) 0.2767(4) 0.2156(2) 0.045(1) Uani 1.00 d . . .
C(11) C 0.4661(3) 0.0986(4) 0.1711(2) 0.048(1) Uani 1.00 d . . .
C(12) C 0.6659(3) 0.2996(4) 0.2713(2) 0.043(1) Uani 1.00 d . . .
C(13) C 0.8232(2) 0.1733(5) 0.3464(2) 0.057(1) Uani 1.00 d . . .
C(14) C 0.6844(2) 0.0269(4) 0.2641(1) 0.039(1) Uani 1.00 d . . .
C(15) C 0.8406(2) -0.3896(4) 0.4076(2) 0.040(1) Uani 1.00 d . . .
C(16) C 0.9418(3) -0.1623(5) 0.4150(3) 0.065(2) Uani 1.00 d . . .
C(17) C 0.8923(2) -0.2428(4) 0.5201(2) 0.044(1) Uani 1.00 d . . .
C(18) C 0.8171(3) -0.2820(5) 0.5397(2) 0.058(1) Uani 1.00 d . . .
C(19) C 0.9260(4) -0.1182(5) 0.5450(2) 0.084(2) Uani 1.00 d . . .
C(20) C 0.9645(3) -0.3371(5) 0.5436(2) 0.065(1) Uani 1.00 d . . .
C(21) C 0.3905(2) -0.2037(3) 0.3326(1) 0.0283(8) Uani 1.00 d . . .
C(22) C 0.5585(2) -0.2838(3) 0.4197(1) 0.0304(9) Uani 1.00 d . . .
C(23) C 0.5281(2) -0.3089(3) 0.2906(1) 0.0289(9) Uani 1.00 d . . .
C(24) C 0.4838(3) -0.4322(4) 0.2882(2) 0.047(1) Uani 1.00 d . . .
C(25) C 0.4916(3) -0.2479(4) 0.2317(2) 0.044(1) Uani 1.00 d . . .
C(26) C 0.6229(2) -0.3319(4) 0.3034(2) 0.038(1) Uani 1.00 d . . .
C(27) C 0.6731(2) 0.2004(3) 0.4251(1) 0.0186(7) Uani 1.00 d . . .
C(28) C 0.6105(2) 0.1792(3) 0.4580(1) 0.0218(8) Uani 1.00 d . . .
C(29) C 0.6357(2) 0.2503(3) 0.5141(1) 0.0266(8) Uani 1.00 d . . .
C(30) C 0.6381(2) 0.3868(3) 0.5017(1) 0.0325(9) Uani 1.00 d . . .
C(31) C 0.7027(2) 0.4095(3) 0.4714(1) 0.0290(8) Uani 1.00 d . . .
C(32) C 0.7912(2) 0.3671(3) 0.5093(1) 0.0290(8) Uani 1.00 d . . .
C(33) C 0.7884(2) 0.2320(3) 0.5213(1) 0.0254(8) Uani 1.00 d . . .
C(34) C 0.7618(2) 0.1586(3) 0.4653(1) 0.0230(8) Uani 1.00 d . . .
C(35) C 0.6767(2) 0.3387(3) 0.4149(1) 0.0238(8) Uani 1.00 d . . .
C(36) C 0.7243(2) 0.2093(3) 0.5523(1) 0.0306(9) Uani 1.00 d . . .
H(1) H 0.2595 0.0245 0.3220 0.0475 Uiso 1.00 calc . . .
H(2) H 0.2523 0.1450 0.2880 0.0475 Uiso 1.00 calc . . .
H(3) H 0.2301 0.1428 0.3441 0.0475 Uiso 1.00 calc . . .
H(4) H 0.3705 0.3556 0.3403 0.0494 Uiso 1.00 calc . . .
H(5) H 0.3494 0.3427 0.3965 0.0494 Uiso 1.00 calc . . .
H(6) H 0.4435 0.3398 0.3982 0.0494 Uiso 1.00 calc . . .
H(7) H 0.3664 0.1078 0.4579 0.0382 Uiso 1.00 calc . . .
H(8) H 0.4609 0.0917 0.4622 0.0382 Uiso 1.00 calc . . .
H(9) H 0.3954 -0.0102 0.4353 0.0382 Uiso 1.00 calc . . .
H(10) H 0.2720 0.0175 0.2153 0.0428 Uiso 1.00 calc . . .
H(11) H 0.2739 0.0350 0.1536 0.0428 Uiso 1.00 calc . . .
H(12) H 0.3249 -0.0704 0.1913 0.0428 Uiso 1.00 calc . . .
H(13) H 0.3317 0.2965 0.1779 0.0551 Uiso 1.00 calc . . .
H(14) H 0.3319 0.2876 0.2405 0.0551 Uiso 1.00 calc . . .
H(15) H 0.4134 0.3289 0.2283 0.0551 Uiso 1.00 calc . . .
H(16) H 0.4344 0.1199 0.1332 0.0608 Uiso 1.00 calc . . .
H(17) H 0.4853 0.0151 0.1713 0.0608 Uiso 1.00 calc . . .
H(18) H 0.5161 0.1485 0.1843 0.0608 Uiso 1.00 calc . . .
H(19) H 0.6046 0.2956 0.2540 0.0535 Uiso 1.00 calc . . .
H(20) H 0.6902 0.3095 0.2424 0.0535 Uiso 1.00 calc . . .
H(21) H 0.6784 0.3697 0.2960 0.0535 Uiso 1.00 calc . . .
H(22) H 0.8485 0.1847 0.3186 0.0685 Uiso 1.00 calc . . .
H(23) H 0.8363 0.2409 0.3729 0.0685 Uiso 1.00 calc . . .
H(24) H 0.8454 0.1011 0.3684 0.0685 Uiso 1.00 calc . . .
H(25) H 0.7070 -0.0459 0.2852 0.0460 Uiso 1.00 calc . . .
H(26) H 0.6244 0.0161 0.2463 0.0460 Uiso 1.00 calc . . .
H(27) H 0.7100 0.0385 0.2357 0.0460 Uiso 1.00 calc . . .
H(28) H 0.8201 -0.3827 0.3662 0.0471 Uiso 1.00 calc . . .
H(29) H 0.7981 -0.4309 0.4185 0.0471 Uiso 1.00 calc . . .
H(30) H 0.8912 -0.4361 0.4185 0.0471 Uiso 1.00 calc . . .
H(31) H 0.9237 -0.1592 0.3742 0.0744 Uiso 1.00 calc . . .
H(32) H 0.9532 -0.0814 0.4296 0.0744 Uiso 1.00 calc . . .
H(33) H 0.9945 -0.2074 0.4281 0.0744 Uiso 1.00 calc . . .
H(34) H 0.7711 -0.2247 0.5258 0.0679 Uiso 1.00 calc . . .
H(35) H 0.7965 -0.3602 0.5243 0.0679 Uiso 1.00 calc . . .
H(36) H 0.8338 -0.2850 0.5801 0.0679 Uiso 1.00 calc . . .
H(37) H 0.8840 -0.0581 0.5313 0.1074 Uiso 1.00 calc . . .
H(38) H 0.9749 -0.0968 0.5340 0.1074 Uiso 1.00 calc . . .
H(39) H 0.9443 -0.1210 0.5858 0.1074 Uiso 1.00 calc . . .
H(40) H 0.9440 -0.4176 0.5278 0.0802 Uiso 1.00 calc . . .
H(41) H 0.9815 -0.3433 0.5839 0.0802 Uiso 1.00 calc . . .
H(42) H 1.0123 -0.3185 0.5322 0.0802 Uiso 1.00 calc . . .
H(43) H 0.3640 -0.1682 0.2960 0.0336 Uiso 1.00 calc . . .
H(44) H 0.3783 -0.1567 0.3610 0.0336 Uiso 1.00 calc . . .
H(45) H 0.3687 -0.2842 0.3327 0.0336 Uiso 1.00 calc . . .
H(46) H 0.5367 -0.3647 0.4192 0.0376 Uiso 1.00 calc . . .
H(47) H 0.5464 -0.2382 0.4485 0.0376 Uiso 1.00 calc . . .
H(48) H 0.6188 -0.2889 0.4284 0.0376 Uiso 1.00 calc . . .
H(49) H 0.4243 -0.4217 0.2812 0.0588 Uiso 1.00 calc . . .
H(50) H 0.4922 -0.4829 0.2598 0.0588 Uiso 1.00 calc . . .
H(51) H 0.5072 -0.4732 0.3250 0.0588 Uiso 1.00 calc . . .
H(52) H 0.4985 -0.3011 0.2030 0.0512 Uiso 1.00 calc . . .
H(53) H 0.4320 -0.2329 0.2233 0.0512 Uiso 1.00 calc . . .
H(54) H 0.5198 -0.1738 0.2312 0.0512 Uiso 1.00 calc . . .
H(55) H 0.6307 -0.3821 0.2738 0.0464 Uiso 1.00 calc . . .
H(56) H 0.6458 -0.3733 0.3390 0.0464 Uiso 1.00 calc . . .
H(57) H 0.6520 -0.2575 0.3048 0.0464 Uiso 1.00 calc . . .
H(58) H 0.5551 0.2047 0.4341 0.0268 Uiso 1.00 calc . . .
H(59) H 0.6088 0.0945 0.4654 0.0268 Uiso 1.00 calc . . .
H(60) H 0.5957 0.2352 0.5333 0.0329 Uiso 1.00 calc . . .
H(61) H 0.6537 0.4304 0.5368 0.0370 Uiso 1.00 calc . . .
H(62) H 0.5828 0.4116 0.4782 0.0370 Uiso 1.00 calc . . .
H(63) H 0.7040 0.4940 0.4633 0.0360 Uiso 1.00 calc . . .
H(64) H 0.8315 0.3831 0.4900 0.0347 Uiso 1.00 calc . . .
H(65) H 0.8077 0.4130 0.5441 0.0347 Uiso 1.00 calc . . .
H(66) H 0.8433 0.2057 0.5453 0.0303 Uiso 1.00 calc . . .
H(67) H 0.8034 0.1725 0.4466 0.0278 Uiso 1.00 calc . . .
H(68) H 0.7609 0.0748 0.4734 0.0278 Uiso 1.00 calc . . .
H(69) H 0.6229 0.3653 0.3909 0.0281 Uiso 1.00 calc . . .
H(70) H 0.7181 0.3529 0.3963 0.0281 Uiso 1.00 calc . . .
H(71) H 0.7407 0.2528 0.5876 0.0372 Uiso 1.00 calc . . .
H(72) H 0.7230 0.1240 0.5606 0.0372 Uiso 1.00 calc . . .

loop_
_atom_site_aniso_label
_atom_site_aniso_U_11
_atom_site_aniso_U_22
_atom_site_aniso_U_33
_atom_site_aniso_U_12
_atom_site_aniso_U_13
_atom_site_aniso_U_23
Si(1) 0.0143(4) 0.0181(4) 0.0189(4) -0.0022(3) 0.0017(3) 0.0019(3)
Si(2) 0.0154(4) 0.0233(5) 0.0312(5) 0.0009(3) 0.0057(3) 0.0010(4)
Si(3) 0.0267(5) 0.0266(5) 0.0210(4) -0.0066(4) -0.0052(3) 0.0042(4)
Si(4) 0.0175(4) 0.0168(4) 0.0249(4) -0.0032(3) 0.0054(3) -0.0007(3)
Si(5) 0.0148(4) 0.0234(5) 0.0554(6) 0.0014(4) 0.0049(4) 0.0003(5)
Si(6) 0.0225(5) 0.0374(6) 0.0254(4) -0.0091(4) 0.0117(4) 0.0003(4)
O(1) 0.0159(10) 0.020(1) 0.0199(10) -0.0025(8) 0.0005(8) 0.0039(8)
C(1) 0.011(1) 0.021(2) 0.018(1) -0.001(1) 0.001(1) 0.003(1)
C(2) 0.017(1) 0.021(2) 0.018(1) 0.000(1) 0.006(1) -0.001(1)
C(3) 0.017(1) 0.019(2) 0.015(1) 0.000(1) 0.005(1) 0.000(1)
C(4) 0.018(1) 0.022(2) 0.024(1) -0.004(1) 0.006(1) -0.003(1)
C(5) 0.019(1) 0.022(2) 0.037(2) -0.001(1) 0.006(1) -0.002(1)
C(6) 0.019(2) 0.046(2) 0.049(2) 0.002(2) 0.007(2) -0.001(2)
C(7) 0.034(2) 0.024(2) 0.057(2) 0.008(2) 0.010(2) 0.002(2)
C(8) 0.029(2) 0.036(2) 0.036(2) -0.002(1) 0.017(1) 0.002(2)
C(9) 0.033(2) 0.035(2) 0.027(2) -0.010(2) -0.009(1) 0.001(2)
C(10) 0.049(2) 0.029(2) 0.036(2) -0.005(2) -0.014(2) 0.008(2)
C(11) 0.047(2) 0.063(3) 0.027(2) -0.016(2) 0.004(2) 0.006(2)
C(12) 0.059(3) 0.038(2) 0.035(2) -0.018(2) 0.020(2) 0.005(2)
C(13) 0.028(2) 0.107(4) 0.043(2) -0.017(2) 0.019(2) -0.007(2)
C(14) 0.044(2) 0.046(2) 0.032(2) 0.002(2) 0.021(2) -0.002(2)
C(15) 0.043(2) 0.028(2) 0.053(2) 0.009(2) 0.021(2) -0.001(2)
C(16) 0.035(2) 0.046(3) 0.122(4) -0.006(2) 0.034(3) 0.006(3)
C(17) 0.035(2) 0.026(2) 0.051(2) -0.001(2) -0.014(2) -0.004(2)
C(18) 0.067(3) 0.060(3) 0.037(2) 0.013(2) 0.002(2) -0.009(2)
C(19) 0.094(4) 0.038(3) 0.070(3) -0.005(3) -0.039(3) -0.011(2)
C(20) 0.042(2) 0.049(3) 0.080(3) 0.010(2) -0.013(2) 0.016(3)
C(21) 0.020(2) 0.027(2) 0.037(2) -0.005(1) 0.008(1) -0.004(1)
C(22) 0.031(2) 0.029(2) 0.030(2) -0.003(1) 0.008(1) 0.005(1)
C(23) 0.028(2) 0.027(2) 0.032(2) -0.003(1) 0.010(1) -0.008(1)
C(24) 0.044(2) 0.031(2) 0.070(3) -0.009(2) 0.026(2) -0.019(2)
C(25) 0.049(2) 0.048(3) 0.034(2) 0.001(2) 0.012(2) -0.005(2)
C(26) 0.031(2) 0.041(2) 0.044(2) -0.001(2) 0.016(2) -0.013(2)
C(27) 0.014(1) 0.018(1) 0.022(1) -0.004(1) 0.002(1) 0.001(1)
C(28) 0.016(1) 0.025(2) 0.023(1) -0.003(1) 0.005(1) -0.003(1)
C(29) 0.024(2) 0.034(2) 0.023(1) -0.002(1) 0.009(1) -0.003(1)
C(30) 0.031(2) 0.030(2) 0.030(2) 0.005(1) 0.002(1) -0.011(1)
C(31) 0.027(2) 0.021(2) 0.032(2) -0.003(1) 0.002(1) -0.002(1)
C(32) 0.025(2) 0.028(2) 0.028(2) -0.009(1) 0.002(1) -0.006(1)
C(33) 0.017(1) 0.028(2) 0.023(2) -0.002(1) -0.004(1) -0.002(1)
C(34) 0.017(1) 0.027(2) 0.021(1) -0.002(1) 0.001(1) 0.000(1)
C(35) 0.024(2) 0.019(2) 0.025(2) -0.005(1) 0.004(1) 0.001(1)
C(36) 0.032(2) 0.036(2) 0.018(1) -0.006(2) 0.002(1) -0.003(1)

loop_
_geom_bond_atom_site_label_1
_geom_bond_atom_site_label_2
_geom_bond_distance
_geom_bond_site_symmetry_1
_geom_bond_site_symmetry_2
_geom_bond_publ_flag
Si(1) Si(2) 2.392(1) . . yes
Si(1) Si(3) 2.372(1) . . yes
Si(1) O(1) 1.673(2) . . yes
Si(1) C(3) 1.876(3) . . yes
Si(2) C(6) 1.881(4) . . yes
Si(2) C(7) 1.875(4) . . yes
Si(2) C(8) 1.867(4) . . yes
Si(3) C(9) 1.876(4) . . yes
Si(3) C(10) 1.878(4) . . yes
Si(3) C(11) 1.866(4) . . yes
Si(4) C(3) 1.887(3) . . yes
Si(4) C(21) 1.875(3) . . yes
Si(4) C(22) 1.867(3) . . yes
Si(4) C(23) 1.899(4) . . yes
Si(5) C(5) 1.846(3) . . yes
Si(5) C(15) 1.849(4) . . yes
Si(5) C(16) 1.858(5) . . yes
Si(5) C(17) 1.876(4) . . yes
Si(6) C(1) 1.949(3) . . yes
Si(6) C(12) 1.859(4) . . yes
Si(6) C(13) 1.862(4) . . yes
Si(6) C(14) 1.864(4) . . yes
O(1) C(1) 1.466(3) . . yes
C(1) C(2) 1.546(4) . . yes
C(1) C(27) 1.564(4) . . yes
C(2) C(3) 1.359(4) . . yes
C(2) C(4) 1.448(4) . . yes
C(4) C(5) 1.200(4) . . yes
C(17) C(18) 1.545(7) . . yes
C(17) C(19) 1.530(6) . . yes
C(17) C(20) 1.547(6) . . yes
C(23) C(24) 1.534(5) . . yes
C(23) C(25) 1.534(5) . . yes
C(23) C(26) 1.524(5) . . yes
C(27) C(28) 1.538(4) . . yes
C(27) C(34) 1.551(4) . . yes
C(27) C(35) 1.545(4) . . yes
C(28) C(29) 1.526(4) . . yes
C(29) C(30) 1.533(5) . . yes
C(29) C(36) 1.533(5) . . yes
C(30) C(31) 1.523(5) . . yes
C(31) C(32) 1.533(4) . . yes
C(31) C(35) 1.531(4) . . yes
C(32) C(33) 1.517(5) . . yes
C(33) C(34) 1.538(4) . . yes
C(33) C(36) 1.527(5) . . yes
